data_7704801
loop_
_publ_author_name
'Jin, Chaoyi'
'Li, Xiao-Lei'
'Liu, Zhiliang'
'Mansikkam\"aki, Akseli'
'Tang, Jinkui'

_publ_section_title
;
 An investigation into the magnetic interactions in a series of
 Dy<sub>2</sub> single-molecule magnets.
;
_journal_issue 30
_journal_name_full 'Dalton transactions (Cambridge, England : 2003)'
_journal_page_first 10477
_journal_page_last 10485
_journal_paper_doi 10.1039/d0dt01926g
_journal_volume 49
_journal_year 2020
_chemical_formula_moiety 'C40 H47 Dy2 N9 O11 S, C H4 O'
_chemical_formula_sum 'C41 H51 Dy2 N9 O12 S'
_chemical_formula_weight 1218.97
_space_group_crystal_system monoclinic
_space_group_IT_number 14
_space_group_name_Hall '-P 2ybc'
_space_group_name_H-M_alt 'P 1 21/c 1'
_atom_sites_solution_hydrogens mixed
_atom_sites_solution_primary dual
_audit_creation_date 2020-06-22
_audit_creation_method
;
Olex2 1.3
(compiled 2020.02.04 svn.rd84adfe8 for OlexSys, GUI svn.r6032)
;
_audit_update_record
;
2020-06-30 deposited with the CCDC.	2020-07-07 downloaded from the CCDC.
;
_cell_angle_alpha 90
_cell_angle_beta 116.407(2)
_cell_angle_gamma 90
_cell_formula_units_Z 4
_cell_length_a 14.5797(6)
_cell_length_b 21.9434(9)
_cell_length_c 15.8475(7)
_cell_measurement_reflns_used 9952
_cell_measurement_temperature 173
_cell_measurement_theta_max 59.42
_cell_measurement_theta_min 3.71
_cell_volume 4541.0(3)
_computing_cell_refinement 'SAINT V8.38A (?, 2016)'
_computing_data_reduction 'SAINT V8.38A (?, 2016)'
_computing_molecular_graphics 'Olex2 1.3 (Dolomanov et al., 2009)'
_computing_publication_material 'Olex2 1.3 (Dolomanov et al., 2009)'
_computing_structure_refinement 'SHELXL 2018/3 (Sheldrick, 2015)'
_computing_structure_solution 'SHELXT 2018/2 (Sheldrick, 2018)'
_diffrn_ambient_temperature 173
_diffrn_detector 'Bruker APEX2 area detector'
_diffrn_detector_area_resol_mean 7.9
_diffrn_detector_type 'CCD area detector'
_diffrn_measured_fraction_theta_full 0.990
_diffrn_measured_fraction_theta_max 0.990
_diffrn_measurement_device 'three-circle diffractometer'
_diffrn_measurement_device_type 'Bruker SMART APEX2 area detector'
_diffrn_measurement_method '\w and \f scans'
_diffrn_radiation_monochromator 'mirror optics'
_diffrn_radiation_probe x-ray
_diffrn_radiation_type CuK\a
_diffrn_radiation_wavelength 1.54178
_diffrn_reflns_av_R_equivalents 0.0462
_diffrn_reflns_av_unetI/netI 0.0426
_diffrn_reflns_Laue_measured_fraction_full 0.990
_diffrn_reflns_Laue_measured_fraction_max 0.990
_diffrn_reflns_limit_h_max 16
_diffrn_reflns_limit_h_min -16
_diffrn_reflns_limit_k_max 24
_diffrn_reflns_limit_k_min -19
_diffrn_reflns_limit_l_max 17
_diffrn_reflns_limit_l_min -14
_diffrn_reflns_number 27644
_diffrn_reflns_point_group_measured_fraction_full 0.990
_diffrn_reflns_point_group_measured_fraction_max 0.990
_diffrn_reflns_theta_full 59.412
_diffrn_reflns_theta_max 59.412
_diffrn_reflns_theta_min 3.384
_diffrn_source 'microfocus sealed X-ray tube'
_diffrn_source_current 1.1
_diffrn_source_power 0.055
_diffrn_source_type 'Incoatec I\ms'
_diffrn_source_voltage 50.0
_exptl_absorpt_coefficient_mu 18.436
_exptl_absorpt_correction_T_max 0.025
_exptl_absorpt_correction_T_min 0.010
_exptl_absorpt_correction_type multi-scan
_exptl_crystal_colour 'clear yellowish yellow'
_exptl_crystal_colour_lustre clear
_exptl_crystal_colour_modifier yellowish
_exptl_crystal_colour_primary yellow
_exptl_crystal_density_diffrn 1.783
_exptl_crystal_description block
_exptl_crystal_F_000 2416
_exptl_crystal_size_max 0.3
_exptl_crystal_size_mid 0.25
_exptl_crystal_size_min 0.2
_refine_diff_density_max 0.796
_refine_diff_density_min -0.830
_refine_diff_density_rms 0.104
_refine_ls_extinction_method none
_refine_ls_goodness_of_fit_ref 1.035
_refine_ls_hydrogen_treatment mixed
_refine_ls_matrix_type full
_refine_ls_number_parameters 490
_refine_ls_number_reflns 6554
_refine_ls_number_restraints 19
_refine_ls_restrained_S_all 1.317
_refine_ls_R_factor_all 0.0424
_refine_ls_R_factor_gt 0.0331
_refine_ls_shift/su_max 0.002
_refine_ls_shift/su_mean 0.000
_refine_ls_structure_factor_coef Fsqd
_refine_ls_weighting_details 'w=1/[\s^2^(Fo^2^)+(0.0358P)^2^+12.1427P] where P=(Fo^2^+2Fc^2^)/3'
_refine_ls_weighting_scheme calc
_refine_ls_wR_factor_gt 0.0784
_refine_ls_wR_factor_ref 0.0835
_reflns_Friedel_coverage 0.000
_reflns_number_gt 5700
_reflns_number_total 6554
_reflns_threshold_expression 'I > 2\s(I)'
_cod_data_source_file d0dt01926g2.cif
_cod_data_source_block 3
_cod_depositor_comments
;Adding full bibliography for 7704799--7704801.cif.

 Adding full bibliography for 7704799--7704801.cif.
;
_cod_database_code 7704801
_shelx_shelxl_version_number 2018/3
_shelx_space_group_comment
;
The symmetry employed for this shelxl refinement is uniquely defined
by the following loop, which should always be used as a source of
symmetry information in preference to the above space-group names.
They are only intended as comments.
;
_olex2_refinement_description
;
1. Fixed Uiso
 At 1.2 times of:
  All C(H) groups, All C(H,H) groups
 At 1.5 times of:
  All C(H,H,H) groups, All O(H) groups
2. Restrained distances
 O8-H8
 0.85 with sigma of 0.01
 O7-H7
 0.85 with sigma of 0.01
 O3-H3
 0.85 with sigma of 0.01
 O2-H2
 0.85 with sigma of 0.01
 H3-H2
 2.5 with sigma of 0.02
 C25-H8
 1.887906 with sigma of 0.02
 Dy2-H8
 3.066052 with sigma of 0.02
 C14-H7
 1.885022 with sigma of 0.02
 Dy2-H7
 2.896987 with sigma of 0.02
 C34-H3
 1.881468 with sigma of 0.02
 Dy1-H3
 3.026064 with sigma of 0.02
 C5-H2
 1.903468 with sigma of 0.02
 Dy1-H2
 3.185409 with sigma of 0.02
3. Uiso/Uaniso restraints and constraints
Uanis(C40) \\sim Ueq: with sigma of 0.001 and sigma for terminal atoms of 0.002
4.a Everything fixed:
 O3, H3, O4, O9, O2, H2, O1, O8, H8, O10, N1, N2, O11, N3, N4
4.b Secondary CH2 refined with riding coordinates:
 C5(H5A,H5B), C14(H14A,H14B), C15(H15A,H15B), C16(H16A,H16B), C21(H21A,H21B),
 C25(H25A,H25B), C26(H26A,H26B), C27(H27A,H27B), C32(H32A,H32B), C34(H34A,H34B)
4.c Aromatic/amide H refined with riding coordinates:
 C3(H3A), C13(H13), C19(H19), C20(H20), C23(H23), C28(H28), C29(H29), C30(H30),
  C31(H31), C33(H33), C35(H35), C37(H37), C41(H41)
4.d Idealised Me refined as rotating group:
 C36(H36A,H36B,H36C), C38(H38A,H38B,H38C), C39(H39A,H39B,H39C), C40(H40A,H40B,
 H40C)
4.e Idealised tetrahedral OH refined as rotating group:
 O12(H12)
;
_olex2_submission_special_instructions 'No special instructions were received'

loop_
_space_group_symop_operation_xyz
'x, y, z'
'-x, y+1/2, -z+1/2'
'-x, -y, -z'
'x, -y-1/2, z-1/2'

loop_
_atom_site_label
_atom_site_type_symbol
_atom_site_fract_x
_atom_site_fract_y
_atom_site_fract_z
_atom_site_U_iso_or_equiv
_atom_site_adp_type
_atom_site_occupancy
_atom_site_site_symmetry_order
_atom_site_calc_flag
_atom_site_refinement_flags_posn
_atom_site_refinement_flags_adp
_atom_site_refinement_flags_occupancy
_atom_site_disorder_assembly
_atom_site_disorder_group
Dy1 Dy 0.85228(2) 0.41295(2) 0.34137(2) 0.01572(10) Uani 1 1 d D . . . .
Dy2 Dy 0.59055(2) 0.51597(2) 0.25550(2) 0.01599(10) Uani 1 1 d D . . . .
S1 S 0.38196(13) 0.32459(8) 0.25193(14) 0.0533(5) Uani 1 1 d . . . . .
O6 O 0.7347(2) 0.46227(15) 0.3829(2) 0.0143(7) Uani 1 1 d . . . . .
O7 O 0.7388(2) 0.57539(15) 0.2979(2) 0.0202(8) Uani 1 1 d D . . . .
H7 H 0.7962(12) 0.5597(9) 0.309(4) 0.030 Uiso 1 1 d D U . . .
O5 O 0.6938(2) 0.45772(15) 0.2074(2) 0.0151(7) Uani 1 1 d . . . . .
O3 O 0.898340 0.514390 0.335880 0.017 Uani 1 1 d D . . . .
H3 H 0.870540 0.521040 0.365620 0.026 Uiso 1 1 d D U . . .
O4 O 0.704520 0.343540 0.280240 0.025 Uani 1 1 d . . . . .
O9 O 0.424400 0.531120 0.209950 0.023 Uani 1 1 d . . . . .
O2 O 1.017470 0.431810 0.487690 0.020 Uani 1 1 d D . . . .
H2 H 1.040170 0.419770 0.542460 0.030 Uiso 1 1 d D U . . .
O1 O 0.927390 0.320850 0.375690 0.023 Uani 1 1 d . . . . .
O8 O 0.550280 0.589550 0.126180 0.023 Uani 1 1 d D . . . .
H8 H 0.522800 0.582170 0.067760 0.035 Uiso 1 1 d D U . . .
O10 O 0.263790 0.577080 0.222230 0.032 Uani 1 1 d . . . . .
N1 N 0.774410 0.404310 0.516760 0.020 Uani 1 1 d . . . . .
N2 N 0.496810 0.459970 0.103470 0.018 Uani 1 1 d . . . . .
O11 O 1.077120 0.251450 0.375250 0.038 Uani 1 1 d . . . . .
N3 N 0.823890 0.396550 0.170490 0.017 Uani 1 1 d . . . . .
N4 N 0.557900 0.430690 0.066050 0.020 Uani 1 1 d . . . . .
N5 N 1.0107(3) 0.42264(19) 0.3043(3) 0.0179(10) Uani 1 1 d . . . . .
N6 N 0.8405(3) 0.37396(19) 0.4867(3) 0.0192(10) Uani 1 1 d . . . . .
N7 N 0.5736(3) 0.62866(19) 0.3036(3) 0.0181(9) Uani 1 1 d . . . . .
N8 N 0.5333(3) 0.4128(2) 0.2876(3) 0.0247(11) Uani 1 1 d . . . . .
C1 C 0.7294(4) 0.4031(2) 0.0983(3) 0.0192(12) Uani 1 1 d . . . . .
C2 C 0.5674(4) 0.5788(2) 0.4403(4) 0.0203(12) Uani 1 1 d . . . . .
C3 C 0.4011(4) 0.4455(3) 0.0594(4) 0.0239(12) Uani 1 1 d . . . . .
H3A H 0.382312 0.418244 0.007758 0.029 Uiso 1 1 calc R U . . .
C4 C 0.6620(4) 0.4898(2) 0.4846(3) 0.0185(12) Uani 1 1 d . . . . .
C5 C 1.1041(4) 0.4493(2) 0.4716(4) 0.0209(12) Uani 1 1 d D . . . .
H5A H 1.168621 0.442781 0.529590 0.025 Uiso 1 1 calc R U . . .
H5B H 1.099278 0.492952 0.454610 0.025 Uiso 1 1 calc R U . . .
C6 C 0.7261(3) 0.4480(2) 0.4587(3) 0.0175(11) Uani 1 1 d . . . . .
C7 C 0.9841(4) 0.2910(2) 0.4525(4) 0.0209(12) Uani 1 1 d . . . . .
C8 C 0.3200(4) 0.4666(3) 0.0806(4) 0.0244(13) Uani 1 1 d . . . . .
C10 C 0.3352(4) 0.5095(2) 0.1528(4) 0.0214(12) Uani 1 1 d . . . . .
C11 C 0.6548(4) 0.4326(2) 0.1251(4) 0.0181(11) Uani 1 1 d . . . . .
C12 C 0.4707(4) 0.3756(3) 0.2718(4) 0.0251(13) Uani 1 1 d . . . . .
C13 C 0.6608(4) 0.4900(3) 0.5712(4) 0.0247(13) Uani 1 1 d . . . . .
H13 H 0.692909 0.458250 0.615459 0.030 Uiso 1 1 calc R U . . .
C14 C 0.7539(4) 0.6378(2) 0.3240(4) 0.0204(12) Uani 1 1 d D . . . .
H14A H 0.744952 0.663090 0.269109 0.025 Uiso 1 1 calc R U . . .
H14B H 0.824289 0.644161 0.374361 0.025 Uiso 1 1 calc R U . . .
C15 C 1.0033(4) 0.3754(3) 0.2357(4) 0.0228(12) Uani 1 1 d . . . . .
H15A H 1.014453 0.334746 0.265913 0.027 Uiso 1 1 calc R U . . .
H15B H 1.057180 0.382009 0.214766 0.027 Uiso 1 1 calc R U . . .
C16 C 1.0124(4) 0.4852(2) 0.2681(4) 0.0228(12) Uani 1 1 d . . . . .
H16A H 1.009594 0.481954 0.204710 0.027 Uiso 1 1 calc R U . . .
H16B H 1.077953 0.505080 0.310011 0.027 Uiso 1 1 calc R U . . .
C17 C 0.9700(4) 0.2941(2) 0.5359(4) 0.0223(12) Uani 1 1 d . . . . .
C18 C 0.2452(4) 0.5300(3) 0.1590(4) 0.0264(13) Uani 1 1 d . . . . .
C19 C 0.6113(4) 0.5376(3) 0.5923(4) 0.0271(14) Uani 1 1 d . . . . .
H19 H 0.608856 0.538858 0.651172 0.033 Uiso 1 1 calc R U . . .
C20 C 1.0341(4) 0.2605(2) 0.6166(4) 0.0241(13) Uani 1 1 d . . . . .
H20 H 1.022964 0.262654 0.671211 0.029 Uiso 1 1 calc R U . . .
C21 C 0.5110(4) 0.6639(2) 0.2166(4) 0.0238(12) Uani 1 1 d . . . . .
H21A H 0.516454 0.707818 0.232205 0.029 Uiso 1 1 calc R U . . .
H21B H 0.438232 0.651935 0.192899 0.029 Uiso 1 1 calc R U . . .
C22 C 0.9000(4) 0.3772(2) 0.1522(4) 0.0198(12) Uani 1 1 d . . . . .
C23 C 0.8940(4) 0.3320(2) 0.5446(4) 0.0222(12) Uani 1 1 d . . . . .
H23 H 0.882244 0.325515 0.598219 0.027 Uiso 1 1 calc R U . . .
C24 C 1.0654(4) 0.2522(3) 0.4569(4) 0.0257(13) Uani 1 1 d . . . . .
C25 C 0.5441(4) 0.6536(2) 0.1402(4) 0.0252(13) Uani 1 1 d D . . . .
H25A H 0.494159 0.672651 0.080850 0.030 Uiso 1 1 calc R U . . .
H25B H 0.611719 0.672737 0.158284 0.030 Uiso 1 1 calc R U . . .
C26 C 0.5187(4) 0.6265(2) 0.3635(4) 0.0226(12) Uani 1 1 d . . . . .
H26A H 0.445769 0.616296 0.324153 0.027 Uiso 1 1 calc R U . . .
H26B H 0.522046 0.666941 0.392406 0.027 Uiso 1 1 calc R U . . .
C27 C 1.1038(4) 0.4114(2) 0.3937(4) 0.0232(13) Uani 1 1 d . . . . .
H27A H 1.165328 0.420923 0.384794 0.028 Uiso 1 1 calc R U . . .
H27B H 1.106839 0.367765 0.410617 0.028 Uiso 1 1 calc R U . . .
C28 C 0.7860(4) 0.3644(3) -0.0108(4) 0.0256(13) Uani 1 1 d . . . . .
H28 H 0.772238 0.351226 -0.072451 0.031 Uiso 1 1 calc R U . . .
C29 C 1.1120(4) 0.2247(2) 0.6184(4) 0.0271(13) Uani 1 1 d . . . . .
H29 H 1.155278 0.203182 0.673921 0.033 Uiso 1 1 calc R U . . .
C30 C 1.1270(4) 0.2204(3) 0.5370(4) 0.0294(14) Uani 1 1 d . . . . .
H30 H 1.180210 0.195317 0.537273 0.035 Uiso 1 1 calc R U . . .
C31 C 0.1507(4) 0.5058(3) 0.1039(4) 0.0370(16) Uani 1 1 d . . . . .
H31 H 0.093036 0.519205 0.111766 0.044 Uiso 1 1 calc R U . . .
C32 C 0.6766(4) 0.6564(3) 0.3589(4) 0.0221(12) Uani 1 1 d . . . . .
H32A H 0.702562 0.644260 0.425731 0.026 Uiso 1 1 calc R U . . .
H32B H 0.669712 0.701372 0.355736 0.026 Uiso 1 1 calc R U . . .
C33 C 0.8832(4) 0.3605(3) 0.0617(4) 0.0256(13) Uani 1 1 d . . . . .
H33 H 0.938304 0.346616 0.050206 0.031 Uiso 1 1 calc R U . . .
C34 C 0.9253(4) 0.5250(3) 0.2620(4) 0.0300(14) Uani 1 1 d D . . . .
H34A H 0.944981 0.568254 0.263272 0.036 Uiso 1 1 calc R U . . .
H34B H 0.864790 0.517398 0.201052 0.036 Uiso 1 1 calc R U . . .
C35 C 0.2222(4) 0.4437(3) 0.0239(4) 0.0352(15) Uani 1 1 d . . . . .
H35 H 0.213215 0.414983 -0.024054 0.042 Uiso 1 1 calc R U . . .
C36 C 0.1766(4) 0.6078(3) 0.2205(5) 0.0411(17) Uani 1 1 d . . . . .
H36A H 0.132249 0.621426 0.156176 0.062 Uiso 1 1 calc R U . . .
H36B H 0.199187 0.643146 0.262627 0.062 Uiso 1 1 calc R U . . .
H36C H 0.138432 0.579867 0.241533 0.062 Uiso 1 1 calc R U . . .
C37 C 0.1384(4) 0.4619(3) 0.0363(5) 0.0444(18) Uani 1 1 d . . . . .
H37 H 0.072867 0.444637 -0.000900 0.053 Uiso 1 1 calc R U . . .
O12 O 0.6673(7) 0.3242(4) 0.5876(6) 0.118(3) Uani 1 1 d . . . . .
H12 H 0.694675 0.349327 0.565813 0.177 Uiso 1 1 calc R U . . .
C38 C 0.6969(5) 0.2803(3) 0.2959(6) 0.057(2) Uani 1 1 d . . . . .
H38A H 0.633815 0.263882 0.245518 0.086 Uiso 1 1 calc R U . . .
H38B H 0.695674 0.274565 0.356740 0.086 Uiso 1 1 calc R U . . .
H38C H 0.756067 0.258809 0.296331 0.086 Uiso 1 1 calc R U . . .
C39 C 1.1681(6) 0.2249(4) 0.3816(5) 0.074(3) Uani 1 1 d . . . . .
H39A H 1.173294 0.232193 0.322827 0.111 Uiso 1 1 calc R U . . .
H39B H 1.167033 0.180977 0.391972 0.111 Uiso 1 1 calc R U . . .
H39C H 1.227129 0.243236 0.434274 0.111 Uiso 1 1 calc R U . . .
C40 C 0.6365(11) 0.2698(7) 0.5276(11) 0.161(6) Uani 1 1 d . U . . .
H40A H 0.595405 0.281965 0.461870 0.241 Uiso 1 1 calc R U . . .
H40B H 0.595941 0.243039 0.547484 0.241 Uiso 1 1 calc R U . . .
H40C H 0.697747 0.248016 0.533346 0.241 Uiso 1 1 calc R U . . .
N9 N 0.6125(3) 0.53240(19) 0.4190(3) 0.0173(9) Uani 1 1 d . . . . .
C41 C 0.5661(4) 0.5828(3) 0.5270(4) 0.0254(13) Uani 1 1 d . . . . .
H41 H 0.534124 0.616380 0.541021 0.030 Uiso 1 1 calc R U . . .
C0AA C 0.7091(4) 0.3876(3) 0.0074(4) 0.0233(13) Uani 1 1 d . . . . .
H0AA H 0.652(4) 0.395(2) -0.034(4) 0.024(16) Uiso 1 1 d . . . . .

loop_
_atom_site_aniso_label
_atom_site_aniso_U_11
_atom_site_aniso_U_22
_atom_site_aniso_U_33
_atom_site_aniso_U_23
_atom_site_aniso_U_13
_atom_site_aniso_U_12
Dy1 0.01436(16) 0.01753(18) 0.01587(17) 0.00032(13) 0.00728(13) 0.00115(12)
Dy2 0.01318(16) 0.01847(18) 0.01655(17) -0.00072(13) 0.00681(13) 0.00055(12)
S1 0.0408(9) 0.0353(10) 0.0849(14) -0.0136(9) 0.0290(9) -0.0190(8)
O6 0.0144(17) 0.0194(19) 0.0108(18) 0.0010(15) 0.0072(14) 0.0007(14)
O7 0.0152(17) 0.018(2) 0.028(2) -0.0026(16) 0.0098(16) 0.0027(14)
O5 0.0143(17) 0.0184(19) 0.0122(18) -0.0044(15) 0.0056(14) 0.0000(14)
O3 0.018 0.014 0.023 -0.002 0.012 0.002
O4 0.023 0.018 0.033 0.002 0.012 0.001
O9 0.016 0.030 0.025 -0.005 0.010 0.000
O2 0.019 0.026 0.016 -0.003 0.009 -0.002
O1 0.022 0.024 0.018 0.002 0.005 0.005
O8 0.027 0.023 0.018 -0.001 0.007 0.004
O10 0.023 0.046 0.029 0.007 0.016 0.012
N1 0.020 0.024 0.022 0.003 0.014 0.004
N2 0.015 0.021 0.017 0.001 0.006 0.004
O11 0.039 0.044 0.031 0.005 0.017 0.027
N3 0.019 0.021 0.011 0.003 0.007 0.003
N4 0.018 0.026 0.014 -0.005 0.006 -0.001
N5 0.015(2) 0.021(3) 0.018(2) -0.0016(19) 0.0078(18) 0.0020(18)
N6 0.016(2) 0.020(3) 0.023(2) 0.001(2) 0.0107(19) -0.0011(19)
N7 0.016(2) 0.022(3) 0.019(2) -0.0040(19) 0.0092(18) 0.0005(18)
N8 0.020(2) 0.026(3) 0.028(3) -0.001(2) 0.010(2) -0.008(2)
C1 0.022(3) 0.021(3) 0.016(3) 0.000(2) 0.010(2) -0.003(2)
C2 0.015(3) 0.025(3) 0.021(3) -0.004(2) 0.008(2) -0.001(2)
C3 0.019(3) 0.028(3) 0.018(3) 0.002(2) 0.002(2) 0.001(2)
C4 0.015(3) 0.028(3) 0.014(3) 0.000(2) 0.008(2) -0.002(2)
C5 0.011(2) 0.029(3) 0.023(3) -0.001(2) 0.008(2) -0.001(2)
C6 0.012(2) 0.020(3) 0.017(3) -0.001(2) 0.004(2) -0.002(2)
C7 0.023(3) 0.013(3) 0.026(3) -0.001(2) 0.010(2) -0.002(2)
C8 0.014(3) 0.029(3) 0.026(3) 0.008(3) 0.005(2) 0.002(2)
C10 0.018(3) 0.025(3) 0.024(3) 0.008(3) 0.012(2) 0.002(2)
C11 0.018(3) 0.018(3) 0.021(3) 0.004(2) 0.012(2) 0.001(2)
C12 0.027(3) 0.026(3) 0.024(3) 0.000(3) 0.012(3) 0.011(3)
C13 0.019(3) 0.034(4) 0.021(3) 0.001(3) 0.009(2) -0.001(2)
C14 0.020(3) 0.012(3) 0.029(3) 0.004(2) 0.010(2) 0.000(2)
C15 0.019(3) 0.030(3) 0.022(3) -0.001(3) 0.012(2) 0.008(2)
C16 0.019(3) 0.028(3) 0.027(3) 0.002(3) 0.014(2) -0.004(2)
C17 0.018(3) 0.020(3) 0.028(3) 0.002(2) 0.009(2) -0.001(2)
C18 0.022(3) 0.033(4) 0.028(3) 0.008(3) 0.014(3) 0.003(2)
C19 0.023(3) 0.042(4) 0.023(3) -0.007(3) 0.016(3) -0.001(3)
C20 0.027(3) 0.022(3) 0.025(3) 0.006(2) 0.014(3) -0.003(2)
C21 0.025(3) 0.018(3) 0.024(3) 0.005(2) 0.006(2) 0.007(2)
C22 0.021(3) 0.019(3) 0.020(3) -0.001(2) 0.010(2) 0.005(2)
C23 0.020(3) 0.028(3) 0.021(3) 0.009(3) 0.011(2) 0.000(2)
C24 0.032(3) 0.024(3) 0.022(3) -0.003(3) 0.013(3) 0.007(3)
C25 0.021(3) 0.026(3) 0.024(3) 0.002(3) 0.007(2) -0.001(2)
C26 0.021(3) 0.025(3) 0.026(3) -0.003(3) 0.014(2) 0.004(2)
C27 0.014(3) 0.027(3) 0.027(3) 0.000(2) 0.008(2) 0.003(2)
C28 0.033(3) 0.032(3) 0.016(3) -0.001(2) 0.014(3) 0.004(3)
C29 0.025(3) 0.024(3) 0.030(3) 0.010(3) 0.009(3) 0.001(2)
C30 0.024(3) 0.024(3) 0.037(4) 0.002(3) 0.011(3) 0.007(2)
C31 0.012(3) 0.060(5) 0.037(4) 0.015(3) 0.010(3) 0.008(3)
C32 0.020(3) 0.025(3) 0.021(3) -0.005(2) 0.008(2) -0.002(2)
C33 0.024(3) 0.034(4) 0.023(3) 0.002(3) 0.015(3) 0.008(2)
C34 0.033(3) 0.030(4) 0.037(4) 0.008(3) 0.024(3) 0.006(3)
C35 0.023(3) 0.042(4) 0.034(4) -0.001(3) 0.007(3) -0.005(3)
C36 0.033(3) 0.053(4) 0.051(4) 0.011(3) 0.031(3) 0.017(3)
C37 0.012(3) 0.067(5) 0.043(4) -0.003(4) 0.003(3) -0.003(3)
O12 0.152(7) 0.105(6) 0.122(6) -0.026(5) 0.085(6) -0.033(5)
C38 0.043(4) 0.031(4) 0.093(6) -0.001(4) 0.027(4) -0.011(3)
C39 0.077(5) 0.111(7) 0.044(5) 0.023(5) 0.035(4) 0.060(5)
C40 0.161(6) 0.160(6) 0.161(6) -0.002(2) 0.072(3) -0.001(2)
N9 0.014(2) 0.024(3) 0.015(2) -0.002(2) 0.0084(18) -0.0001(19)
C41 0.025(3) 0.031(3) 0.026(3) -0.004(3) 0.016(3) 0.007(2)
C0AA 0.019(3) 0.027(3) 0.019(3) 0.003(3) 0.004(3) 0.004(2)

loop_
_atom_type_symbol
_atom_type_description
_atom_type_scat_dispersion_real
_atom_type_scat_dispersion_imag
_atom_type_scat_source
C C 0.0181 0.0091 'International Tables Vol C Tables 4.2.6.8 and 6.1.1.4'
H H 0.0000 0.0000 'International Tables Vol C Tables 4.2.6.8 and 6.1.1.4'
Dy Dy -9.8046 9.8477 'International Tables Vol C Tables 4.2.6.8 and 6.1.1.4'
N N 0.0311 0.0180 'International Tables Vol C Tables 4.2.6.8 and 6.1.1.4'
O O 0.0492 0.0322 'International Tables Vol C Tables 4.2.6.8 and 6.1.1.4'
S S 0.3331 0.5567 'International Tables Vol C Tables 4.2.6.8 and 6.1.1.4'

loop_
_geom_angle_atom_site_label_1
_geom_angle_atom_site_label_2
_geom_angle_atom_site_label_3
_geom_angle
_geom_angle_site_symmetry_1
_geom_angle_site_symmetry_3
_geom_angle_publ_flag
O6 Dy1 O5 63.33(10) . . ?
O6 Dy1 H3 62.9 . . ?
O6 Dy1 O4 77.03(8) . . ?
O6 Dy1 O2 100.58(7) . . ?
O6 Dy1 N3 124.15(7) . . ?
O6 Dy1 N5 147.69(12) . . ?
O6 Dy1 N6 63.18(12) . . ?
O5 Dy1 H3 75.3 . . ?
O5 Dy1 N3 60.93(7) . . ?
O5 Dy1 N5 110.17(11) . . ?
O3 Dy1 O6 80.20(8) . . ?
O3 Dy1 O5 76.72(7) . . ?
O3 Dy1 H3 18.4 . . ?
O3 Dy1 O4 142.297(12) . . ?
O3 Dy1 O2 72.891(8) . . ?
O3 Dy1 N3 90.481(10) . . ?
O3 Dy1 N5 67.65(9) . . ?
O3 Dy1 N6 119.48(10) . . ?
O4 Dy1 O5 66.30(7) . . ?
O4 Dy1 H3 133.7 . . ?
O4 Dy1 O2 140.707(13) . . ?
O4 Dy1 N3 78.243(8) . . ?
O4 Dy1 N5 131.61(9) . . ?
O4 Dy1 N6 75.35(9) . . ?
O2 Dy1 O5 147.75(7) . . ?
O2 Dy1 H3 72.4 . . ?
O2 Dy1 N3 129.022(11) . . ?
O2 Dy1 N5 67.58(9) . . ?
O2 Dy1 N6 69.10(9) . . ?
O1 Dy1 O6 133.04(8) . . ?
O1 Dy1 O5 135.61(7) . . ?
O1 Dy1 O3 138.434(12) . . ?
O1 Dy1 H3 147.5 . . ?
O1 Dy1 O4 77.611(9) . . ?
O1 Dy1 O2 76.238(8) . . ?
O1 Dy1 N3 87.818(10) . . ?
O1 Dy1 N5 75.23(9) . . ?
O1 Dy1 N6 72.49(9) . . ?
N3 Dy1 H3 105.1 . . ?
N3 Dy1 N5 61.55(9) . . ?
N5 Dy1 H3 84.8 . . ?
N6 Dy1 O5 119.09(11) . . ?
N6 Dy1 H3 103.6 . . ?
N6 Dy1 N3 149.80(10) . . ?
N6 Dy1 N5 130.62(12) . . ?
O6 Dy2 N2 117.05(7) . . ?
O6 Dy2 N7 111.52(11) . . ?
O6 Dy2 N8 69.33(12) . . ?
O6 Dy2 N9 63.25(11) . . ?
O7 Dy2 O6 72.03(11) . . ?
O7 Dy2 O8 73.93(8) . . ?
O7 Dy2 N2 125.92(9) . . ?
O7 Dy2 N7 65.75(11) . . ?
O7 Dy2 N8 141.12(13) . . ?
O7 Dy2 N9 86.91(12) . . ?
O5 Dy2 O6 64.56(10) . . ?
O5 Dy2 O7 75.75(11) . . ?
O5 Dy2 O8 92.10(8) . . ?
O5 Dy2 N2 64.77(7) . . ?
O5 Dy2 N7 139.72(12) . . ?
O5 Dy2 N8 83.96(13) . . ?
O5 Dy2 N9 127.78(12) . . ?
O9 Dy2 O6 138.09(7) . . ?
O9 Dy2 O7 137.73(8) . . ?
O9 Dy2 O5 137.72(8) . . ?
O9 Dy2 O8 79.045(9) . . ?
O9 Dy2 N2 73.203(8) . . ?
O9 Dy2 N7 73.99(8) . . ?
O9 Dy2 N8 77.94(10) . . ?
O9 Dy2 N9 86.19(9) . . ?
O8 Dy2 O6 142.46(7) . . ?
O8 Dy2 N2 72.240(8) . . ?
O8 Dy2 N7 66.86(9) . . ?
O8 Dy2 N8 140.51(10) . . ?
O8 Dy2 N9 129.97(10) . . ?
N2 Dy2 N7 131.24(9) . . ?
N2 Dy2 N8 70.60(10) . . ?
N8 Dy2 N7 134.24(13) . . ?
N9 Dy2 N2 146.66(9) . . ?
N9 Dy2 N7 63.13(13) . . ?
N9 Dy2 N8 79.77(14) . . ?
Dy1 O6 Dy2 116.79(12) . . ?
C6 O6 Dy1 121.9(3) . . ?
C6 O6 Dy2 118.3(3) . . ?
Dy2 O7 H7 122.0(14) . . ?
C14 O7 Dy2 128.5(3) . . ?
C14 O7 H7 108.7(14) . . ?
Dy2 O5 Dy1 114.58(12) . . ?
C11 O5 Dy1 120.5(3) . . ?
C11 O5 Dy2 120.2(3) . . ?
Dy1 O3 H3 85.3 . . ?
C34 O3 Dy1 112.2(2) . . ?
C34 O3 H3 154.9 . . ?
C38 O4 Dy1 131.2(3) . . ?
C10 O9 Dy2 141.2(2) . . ?
Dy1 O2 H2 133.4 . . ?
C5 O2 Dy1 115.6(2) . . ?
C5 O2 H2 107.3 . . ?
C7 O1 Dy1 135.7(2) . . ?
Dy2 O8 H8 127.4 . . ?
C25 O8 Dy2 121.5(2) . . ?
C25 O8 H8 109.0 . . ?
C18 O10 C36 117.0(4) . . ?
C6 N1 N6 110.1(3) . . ?
N4 N2 Dy2 116.608(7) . . ?
C3 N2 Dy2 129.7(2) . . ?
C3 N2 N4 112.9(2) . . ?
C24 O11 C39 116.3(4) . . ?
C1 N3 Dy1 120.2(2) . . ?
C22 N3 Dy1 120.8(2) . . ?
C22 N3 C1 118.8(3) . . ?
C11 N4 N2 111.5(2) . . ?
C15 N5 Dy1 108.9(3) . . ?
C15 N5 C16 111.9(4) . . ?
C15 N5 C27 108.9(4) . . ?
C16 N5 Dy1 109.0(3) . . ?
C27 N5 Dy1 107.1(3) . . ?
C27 N5 C16 110.8(4) . . ?
N1 N6 Dy1 118.6(2) . . ?
C23 N6 Dy1 128.6(3) . . ?
C23 N6 N1 112.6(4) . . ?
C21 N7 Dy2 108.5(3) . . ?
C21 N7 C26 109.0(4) . . ?
C21 N7 C32 112.0(4) . . ?
C26 N7 Dy2 107.5(3) . . ?
C26 N7 C32 108.9(4) . . ?
C32 N7 Dy2 110.8(3) . . ?
C12 N8 Dy2 151.2(4) . . ?
N3 C1 C11 113.9(4) . . ?
N3 C1 C0AA 121.6(4) . . ?
C0AA C1 C11 124.3(5) . . ?
N9 C2 C26 115.4(4) . . ?
N9 C2 C41 121.7(5) . . ?
C41 C2 C26 122.9(5) . . ?
N2 C3 H3A 116.7 . . ?
N2 C3 C8 126.6(5) . . ?
C8 C3 H3A 116.7 . . ?
C13 C4 C6 124.1(5) . . ?
N9 C4 C6 113.7(4) . . ?
N9 C4 C13 121.9(5) . . ?
O2 C5 H5A 110.0 . . ?
O2 C5 H5B 110.0 . . ?
O2 C5 C27 108.5(4) . . ?
H5A C5 H5B 108.4 . . ?
C27 C5 H5A 110.0 . . ?
C27 C5 H5B 110.0 . . ?
O6 C6 C4 115.7(4) . . ?
N1 C6 O6 126.1(4) . . ?
N1 C6 C4 117.9(4) . . ?
O1 C7 C17 123.3(4) . . ?
O1 C7 C24 120.6(4) . . ?
C17 C7 C24 116.0(5) . . ?
C10 C8 C3 123.4(5) . . ?
C35 C8 C3 116.3(5) . . ?
C35 C8 C10 120.3(5) . . ?
O9 C10 C8 123.5(4) . . ?
O9 C10 C18 120.1(5) . . ?
C8 C10 C18 116.4(5) . . ?
O5 C11 N4 126.0(4) . . ?
O5 C11 C1 115.3(4) . . ?
N4 C11 C1 118.7(4) . . ?
N8 C12 S1 178.3(5) . . ?
C4 C13 H13 120.8 . . ?
C4 C13 C19 118.4(5) . . ?
C19 C13 H13 120.8 . . ?
O7 C14 H14A 109.9 . . ?
O7 C14 H14B 109.9 . . ?
O7 C14 C32 108.8(4) . . ?
H14A C14 H14B 108.3 . . ?
C32 C14 H14A 109.9 . . ?
C32 C14 H14B 109.9 . . ?
N5 C15 H15A 109.6 . . ?
N5 C15 H15B 109.6 . . ?
N5 C15 C22 110.4(4) . . ?
H15A C15 H15B 108.1 . . ?
C22 C15 H15A 109.6 . . ?
C22 C15 H15B 109.6 . . ?
N5 C16 H16A 108.9 . . ?
N5 C16 H16B 108.9 . . ?
N5 C16 C34 113.6(4) . . ?
H16A C16 H16B 107.7 . . ?
C34 C16 H16A 108.9 . . ?
C34 C16 H16B 108.9 . . ?
C7 C17 C23 123.3(5) . . ?
C20 C17 C7 120.4(5) . . ?
C20 C17 C23 116.3(5) . . ?
O10 C18 C10 113.3(4) . . ?
C31 C18 O10 124.8(5) . . ?
C31 C18 C10 121.9(6) . . ?
C13 C19 H19 120.4 . . ?
C41 C19 C13 119.2(5) . . ?
C41 C19 H19 120.4 . . ?
C17 C20 H20 119.1 . . ?
C29 C20 C17 121.8(5) . . ?
C29 C20 H20 119.1 . . ?
N7 C21 H21A 109.1 . . ?
N7 C21 H21B 109.1 . . ?
N7 C21 C25 112.6(4) . . ?
H21A C21 H21B 107.8 . . ?
C25 C21 H21A 109.1 . . ?
C25 C21 H21B 109.1 . . ?
N3 C22 C15 115.0(4) . . ?
N3 C22 C33 121.7(4) . . ?
C33 C22 C15 123.3(4) . . ?
N6 C23 C17 126.4(5) . . ?
N6 C23 H23 116.8 . . ?
C17 C23 H23 116.8 . . ?
O11 C24 C7 114.0(4) . . ?
C30 C24 O11 123.9(4) . . ?
C30 C24 C7 122.1(5) . . ?
O8 C25 C21 109.7(4) . . ?
O8 C25 H25A 109.7 . . ?
O8 C25 H25B 109.7 . . ?
C21 C25 H25A 109.7 . . ?
C21 C25 H25B 109.7 . . ?
H25A C25 H25B 108.2 . . ?
N7 C26 C2 109.9(4) . . ?
N7 C26 H26A 109.7 . . ?
N7 C26 H26B 109.7 . . ?
C2 C26 H26A 109.7 . . ?
C2 C26 H26B 109.7 . . ?
H26A C26 H26B 108.2 . . ?
N5 C27 C5 111.3(4) . . ?
N5 C27 H27A 109.4 . . ?
N5 C27 H27B 109.4 . . ?
C5 C27 H27A 109.4 . . ?
C5 C27 H27B 109.4 . . ?
H27A C27 H27B 108.0 . . ?
C33 C28 H28 120.6 . . ?
C33 C28 C0AA 118.7(5) . . ?
C0AA C28 H28 120.6 . . ?
C20 C29 H29 120.5 . . ?
C20 C29 C30 119.1(5) . . ?
C30 C29 H29 120.5 . . ?
C24 C30 C29 120.6(5) . . ?
C24 C30 H30 119.7 . . ?
C29 C30 H30 119.7 . . ?
C18 C31 H31 119.7 . . ?
C18 C31 C37 120.6(5) . . ?
C37 C31 H31 119.7 . . ?
N7 C32 C14 113.2(4) . . ?
N7 C32 H32A 108.9 . . ?
N7 C32 H32B 108.9 . . ?
C14 C32 H32A 108.9 . . ?
C14 C32 H32B 108.9 . . ?
H32A C32 H32B 107.8 . . ?
C22 C33 H33 120.3 . . ?
C28 C33 C22 119.3(5) . . ?
C28 C33 H33 120.3 . . ?
O3 C34 C16 112.9(4) . . ?
O3 C34 H34A 109.0 . . ?
O3 C34 H34B 109.0 . . ?
C16 C34 H34A 109.0 . . ?
C16 C34 H34B 109.0 . . ?
H34A C34 H34B 107.8 . . ?
C8 C35 H35 119.4 . . ?
C37 C35 C8 121.3(6) . . ?
C37 C35 H35 119.4 . . ?
O10 C36 H36A 109.5 . . ?
O10 C36 H36B 109.5 . . ?
O10 C36 H36C 109.5 . . ?
H36A C36 H36B 109.5 . . ?
H36A C36 H36C 109.5 . . ?
H36B C36 H36C 109.5 . . ?
C31 C37 H37 120.3 . . ?
C35 C37 C31 119.4(5) . . ?
C35 C37 H37 120.3 . . ?
C40 O12 H12 109.5 . . ?
O4 C38 H38A 109.5 . . ?
O4 C38 H38B 109.5 . . ?
O4 C38 H38C 109.5 . . ?
H38A C38 H38B 109.5 . . ?
H38A C38 H38C 109.5 . . ?
H38B C38 H38C 109.5 . . ?
O11 C39 H39A 109.5 . . ?
O11 C39 H39B 109.5 . . ?
O11 C39 H39C 109.5 . . ?
H39A C39 H39B 109.5 . . ?
H39A C39 H39C 109.5 . . ?
H39B C39 H39C 109.5 . . ?
O12 C40 H40A 109.5 . . ?
O12 C40 H40B 109.5 . . ?
O12 C40 H40C 109.5 . . ?
H40A C40 H40B 109.5 . . ?
H40A C40 H40C 109.5 . . ?
H40B C40 H40C 109.5 . . ?
C2 N9 Dy2 121.6(3) . . ?
C2 N9 C4 119.3(4) . . ?
C4 N9 Dy2 118.7(3) . . ?
C2 C41 H41 120.4 . . ?
C19 C41 C2 119.3(5) . . ?
C19 C41 H41 120.4 . . ?
C1 C0AA H0AA 117(4) . . ?
C28 C0AA C1 119.7(5) . . ?
C28 C0AA H0AA 123(4) . . ?

loop_
_geom_bond_atom_site_label_1
_geom_bond_atom_site_label_2
_geom_bond_distance
_geom_bond_site_symmetry_2
_geom_bond_publ_flag
Dy1 O6 2.356(3) . ?
Dy1 O5 2.540(3) . ?
Dy1 O3 2.3378(3) . ?
Dy1 H3 2.3985 . ?
Dy1 O4 2.4582(3) . ?
Dy1 O2 2.5261(3) . ?
Dy1 O1 2.2472(3) . ?
Dy1 N3 2.5763(3) . ?
Dy1 N5 2.633(4) . ?
Dy1 N6 2.534(4) . ?
Dy2 O6 2.471(3) . ?
Dy2 O7 2.352(3) . ?
Dy2 O5 2.345(3) . ?
Dy2 O9 2.2236(3) . ?
Dy2 O8 2.4661(3) . ?
Dy2 N2 2.5007(3) . ?
Dy2 N7 2.632(4) . ?
Dy2 N8 2.542(4) . ?
Dy2 N9 2.492(4) . ?
S1 C12 1.632(6) . ?
O6 C6 1.300(6) . ?
O7 H7 0.847(9) . ?
O7 C14 1.420(6) . ?
O5 C11 1.292(6) . ?
O3 H3 0.7600 . ?
O3 C34 1.411(5) . ?
O4 C38 1.423(6) . ?
O9 C10 1.300(5) . ?
O2 H2 0.8229 . ?
O2 C5 1.447(5) . ?
O1 C7 1.304(5) . ?
O8 H8 0.8449 . ?
O8 C25 1.432(5) . ?
O10 C18 1.380(6) . ?
O10 C36 1.429(5) . ?
N1 N6 1.416(4) . ?
N1 C6 1.297(5) . ?
N2 N4 1.4239 . ?
N2 C3 1.291(5) . ?
O11 C24 1.378(5) . ?
O11 C39 1.410(7) . ?
N3 C1 1.351(5) . ?
N3 C22 1.335(5) . ?
N4 C11 1.303(5) . ?
N5 C15 1.472(6) . ?
N5 C16 1.493(7) . ?
N5 C27 1.483(6) . ?
N6 C23 1.288(6) . ?
N7 C21 1.486(6) . ?
N7 C26 1.489(6) . ?
N7 C32 1.492(6) . ?
N8 C12 1.165(7) . ?
C1 C11 1.482(7) . ?
C1 C0AA 1.377(7) . ?
C2 C26 1.521(7) . ?
C2 N9 1.334(6) . ?
C2 C41 1.385(7) . ?
C3 H3A 0.9500 . ?
C3 C8 1.442(7) . ?
C4 C6 1.493(7) . ?
C4 C13 1.381(7) . ?
C4 N9 1.344(6) . ?
C5 H5A 0.9900 . ?
C5 H5B 0.9900 . ?
C5 C27 1.487(7) . ?
C7 C17 1.425(7) . ?
C7 C24 1.436(7) . ?
C8 C10 1.421(8) . ?
C8 C35 1.398(7) . ?
C10 C18 1.431(7) . ?
C13 H13 0.9500 . ?
C13 C19 1.393(8) . ?
C14 H14A 0.9900 . ?
C14 H14B 0.9900 . ?
C14 C32 1.516(7) . ?
C15 H15A 0.9900 . ?
C15 H15B 0.9900 . ?
C15 C22 1.500(7) . ?
C16 H16A 0.9900 . ?
C16 H16B 0.9900 . ?
C16 C34 1.507(7) . ?
C17 C20 1.411(7) . ?
C17 C23 1.441(7) . ?
C18 C31 1.368(8) . ?
C19 H19 0.9500 . ?
C19 C41 1.371(8) . ?
C20 H20 0.9500 . ?
C20 C29 1.370(7) . ?
C21 H21A 0.9900 . ?
C21 H21B 0.9900 . ?
C21 C25 1.507(7) . ?
C22 C33 1.392(7) . ?
C23 H23 0.9500 . ?
C24 C30 1.375(8) . ?
C25 H25A 0.9900 . ?
C25 H25B 0.9900 . ?
C26 H26A 0.9900 . ?
C26 H26B 0.9900 . ?
C27 H27A 0.9900 . ?
C27 H27B 0.9900 . ?
C28 H28 0.9500 . ?
C28 C33 1.373(7) . ?
C28 C0AA 1.375(7) . ?
C29 H29 0.9500 . ?
C29 C30 1.404(8) . ?
C30 H30 0.9500 . ?
C31 H31 0.9500 . ?
C31 C37 1.391(9) . ?
C32 H32A 0.9900 . ?
C32 H32B 0.9900 . ?
C33 H33 0.9500 . ?
C34 H34A 0.9900 . ?
C34 H34B 0.9900 . ?
C35 H35 0.9500 . ?
C35 C37 1.381(8) . ?
C36 H36A 0.9800 . ?
C36 H36B 0.9800 . ?
C36 H36C 0.9800 . ?
C37 H37 0.9500 . ?
O12 H12 0.8400 . ?
O12 C40 1.466(14) . ?
C38 H38A 0.9800 . ?
C38 H38B 0.9800 . ?
C38 H38C 0.9800 . ?
C39 H39A 0.9800 . ?
C39 H39B 0.9800 . ?
C39 H39C 0.9800 . ?
C40 H40A 0.9800 . ?
C40 H40B 0.9800 . ?
C40 H40C 0.9800 . ?
C41 H41 0.9500 . ?
C0AA H0AA 0.81(5) . ?

loop_
_geom_torsion_atom_site_label_1
_geom_torsion_atom_site_label_2
_geom_torsion_atom_site_label_3
_geom_torsion_atom_site_label_4
_geom_torsion
_geom_torsion_site_symmetry_1
_geom_torsion_site_symmetry_2
_geom_torsion_site_symmetry_3
_geom_torsion_site_symmetry_4
_geom_torsion_publ_flag
Dy1 O6 C6 N1 -4.1(6) . . . . ?
Dy1 O6 C6 C4 169.9(3) . . . . ?
Dy1 O5 C11 N4 146.6(3) . . . . ?
Dy1 O5 C11 C1 -32.5(5) . . . . ?
Dy1 O3 C34 C16 -57.9(5) . . . . ?
Dy1 O2 C5 C27 -41.4(4) . . . . ?
Dy1 O1 C7 C17 36.9(6) . . . . ?
Dy1 O1 C7 C24 -143.5(4) . . . . ?
Dy1 N3 C1 C11 12.8(5) . . . . ?
Dy1 N3 C1 C0AA -172.1(4) . . . . ?
Dy1 N3 C22 C15 -8.8(5) . . . . ?
Dy1 N3 C22 C33 171.5(4) . . . . ?
Dy1 N5 C15 C22 51.6(5) . . . . ?
Dy1 N5 C16 C34 -0.3(5) . . . . ?
Dy1 N5 C27 C5 -50.3(5) . . . . ?
Dy1 N6 C23 C17 -4.6(8) . . . . ?
Dy2 O6 C6 N1 155.6(3) . . . . ?
Dy2 O6 C6 C4 -30.4(5) . . . . ?
Dy2 O7 C14 C32 22.5(6) . . . . ?
Dy2 O5 C11 N4 -7.7(6) . . . . ?
Dy2 O5 C11 C1 173.2(3) . . . . ?
Dy2 O9 C10 C8 -11.8(7) . . . . ?
Dy2 O9 C10 C18 170.0(3) . . . . ?
Dy2 O8 C25 C21 -29.0(5) . . . . ?
Dy2 N2 N4 C11 7.5(2) . . . . ?
Dy2 N2 C3 C8 10.2(7) . . . . ?
Dy2 N7 C21 C25 -46.7(5) . . . . ?
Dy2 N7 C26 C2 49.0(4) . . . . ?
Dy2 N7 C32 C14 37.8(5) . . . . ?
O7 C14 C32 N7 -38.9(6) . . . . ?
O9 C10 C18 O10 6.2(7) . . . . ?
O9 C10 C18 C31 -176.2(5) . . . . ?
O2 C5 C27 N5 62.8(5) . . . . ?
O1 C7 C17 C20 179.9(4) . . . . ?
O1 C7 C17 C23 -2.2(8) . . . . ?
O1 C7 C24 O11 1.3(7) . . . . ?
O1 C7 C24 C30 179.6(5) . . . . ?
O10 C18 C31 C37 174.4(5) . . . . ?
N1 N6 C23 C17 -178.3(4) . . . . ?
N2 N4 C11 O5 -0.3(6) . . . . ?
N2 N4 C11 C1 178.7(3) . . . . ?
N2 C3 C8 C10 2.9(9) . . . . ?
N2 C3 C8 C35 -178.8(5) . . . . ?
O11 C24 C30 C29 178.4(5) . . . . ?
N3 C1 C11 O5 12.1(6) . . . . ?
N3 C1 C11 N4 -167.0(3) . . . . ?
N3 C1 C0AA C28 0.6(8) . . . . ?
N3 C22 C33 C28 0.4(8) . . . . ?
N4 N2 C3 C8 179.1(4) . . . . ?
N5 C15 C22 N3 -29.9(6) . . . . ?
N5 C15 C22 C33 149.7(5) . . . . ?
N5 C16 C34 O3 35.9(6) . . . . ?
N6 N1 C6 O6 0.8(6) . . . . ?
N6 N1 C6 C4 -173.0(4) . . . . ?
N7 C21 C25 O8 50.7(5) . . . . ?
C1 N3 C22 C15 176.1(4) . . . . ?
C1 N3 C22 C33 -3.5(6) . . . . ?
C3 N2 N4 C11 -163.0(3) . . . . ?
C3 C8 C10 O9 -4.0(8) . . . . ?
C3 C8 C10 C18 174.3(5) . . . . ?
C3 C8 C35 C37 -178.3(6) . . . . ?
C4 C13 C19 C41 -0.3(8) . . . . ?
C6 N1 N6 Dy1 2.4(3) . . . . ?
C6 N1 N6 C23 176.8(4) . . . . ?
C6 C4 C13 C19 169.4(5) . . . . ?
C6 C4 N9 Dy2 18.6(5) . . . . ?
C6 C4 N9 C2 -168.3(4) . . . . ?
C7 C17 C20 C29 0.8(8) . . . . ?
C7 C17 C23 N6 -11.0(8) . . . . ?
C7 C24 C30 C29 0.2(9) . . . . ?
C8 C10 C18 O10 -172.1(4) . . . . ?
C8 C10 C18 C31 5.4(8) . . . . ?
C8 C35 C37 C31 2.7(10) . . . . ?
C10 C8 C35 C37 0.1(9) . . . . ?
C10 C18 C31 C37 -2.8(9) . . . . ?
C11 C1 C0AA C28 175.3(5) . . . . ?
C13 C4 C6 O6 -166.0(5) . . . . ?
C13 C4 C6 N1 8.5(7) . . . . ?
C13 C4 N9 Dy2 -167.8(4) . . . . ?
C13 C4 N9 C2 5.3(7) . . . . ?
C13 C19 C41 C2 2.3(8) . . . . ?
C15 N5 C16 C34 120.2(5) . . . . ?
C15 N5 C27 C5 -168.0(4) . . . . ?
C15 C22 C33 C28 -179.2(5) . . . . ?
C16 N5 C15 C22 -69.0(5) . . . . ?
C16 N5 C27 C5 68.5(5) . . . . ?
C17 C7 C24 O11 -179.1(4) . . . . ?
C17 C7 C24 C30 -0.7(8) . . . . ?
C17 C20 C29 C30 -1.4(8) . . . . ?
C18 C31 C37 C35 -1.4(10) . . . . ?
C20 C17 C23 N6 167.0(5) . . . . ?
C20 C29 C30 C24 0.9(8) . . . . ?
C21 N7 C26 C2 166.5(4) . . . . ?
C21 N7 C32 C14 -83.5(5) . . . . ?
C22 N3 C1 C11 -172.1(4) . . . . ?
C22 N3 C1 C0AA 3.0(6) . . . . ?
C23 C17 C20 C29 -177.2(5) . . . . ?
C24 C7 C17 C20 0.2(7) . . . . ?
C24 C7 C17 C23 178.1(5) . . . . ?
C26 N7 C21 C25 -163.5(4) . . . . ?
C26 N7 C32 C14 155.9(4) . . . . ?
C26 C2 N9 Dy2 -10.5(6) . . . . ?
C26 C2 N9 C4 176.6(4) . . . . ?
C26 C2 C41 C19 179.6(5) . . . . ?
C27 N5 C15 C22 168.2(4) . . . . ?
C27 N5 C16 C34 -118.0(5) . . . . ?
C32 N7 C21 C25 75.9(5) . . . . ?
C32 N7 C26 C2 -71.0(5) . . . . ?
C33 C28 C0AA C1 -3.8(8) . . . . ?
C35 C8 C10 O9 177.7(5) . . . . ?
C35 C8 C10 C18 -4.0(8) . . . . ?
C36 O10 C18 C10 168.8(4) . . . . ?
C36 O10 C18 C31 -8.7(7) . . . . ?
C39 O11 C24 C7 167.0(6) . . . . ?
C39 O11 C24 C30 -11.3(8) . . . . ?
N9 C2 C26 N7 -28.3(6) . . . . ?
N9 C2 C41 C19 -0.6(8) . . . . ?
N9 C4 C6 O6 7.5(6) . . . . ?
N9 C4 C6 N1 -178.1(4) . . . . ?
N9 C4 C13 C19 -3.6(8) . . . . ?
C41 C2 C26 N7 151.5(5) . . . . ?
C41 C2 N9 Dy2 169.7(4) . . . . ?
C41 C2 N9 C4 -3.2(7) . . . . ?
C0AA C1 C11 O5 -162.9(5) . . . . ?
C0AA C1 C11 N4 18.0(8) . . . . ?
C0AA C28 C33 C22 3.3(8) . . . . ?
